data_4504961
loop_
_publ_author_name
'Saha, Binoy K.'
'Jetti, Ram K. R.'
'Reddy, L. Sreenivas'
'Aitipamula, Srinivasulu'
'Nangia, Ashwini'

_publ_section_title
;
 Halogen Trimer-Mediated Hexagonal Host Framework of
 2,4,6-Tris(4-halophenoxy)-1,3,5-triazine. Supramolecular Isomerism from
 Hexagonal Channel (X = Cl, Br) to Cage Structure (X = I)
;
_journal_issue 3
_journal_name_full 'Crystal Growth &amp; Design'
_journal_page_first 887
_journal_paper_doi 10.1021/cg049691r
_journal_volume 5
_journal_year 2005
_chemical_formula_moiety '2 (C21 H12 I3 N3 O3 ), C9 H9 I3'
_chemical_formula_sum 'C51 H33 I9 N6 O6'
_chemical_formula_weight 1967.93
_chemical_name_common '2,4,6-tris(4-iodophenoxy)-1,3,5-triazine, 1,3,5-triiodomesitylene '
_chemical_name_systematic
; 
 2,4,6-tris(4-iodophenoxy)-1,3,5-triazine, 1,3,5-triiodomesitylene 
;
_space_group_IT_number 148
_symmetry_cell_setting hexagonal
_symmetry_space_group_name_Hall '-R 3'
_symmetry_space_group_name_H-M 'R -3 :H'
_atom_sites_solution_hydrogens geom
_atom_sites_solution_primary direct
_atom_sites_solution_secondary difmap
_audit_creation_method SHELXL-97
_cell_angle_alpha 90.00
_cell_angle_beta 90.00
_cell_angle_gamma 120.00
_cell_formula_units_Z 3
_cell_length_a 15.9236(9)
_cell_length_b 15.9236(9)
_cell_length_c 18.425(2)
_cell_measurement_reflns_used 5764
_cell_measurement_temperature 100(2)
_cell_measurement_theta_max 28.21
_cell_measurement_theta_min 2.56
_cell_volume 4046.0(5)
_computing_cell_refinement 'Bruker SMART'
_computing_data_collection 'Bruker SMART'
_computing_data_reduction 'Bruker SAINT'
_computing_molecular_graphics 'Bruker SHELXTL'
_computing_publication_material 'Bruker SHELXTL'
_computing_structure_refinement 'Bruker SHELXTL'
_computing_structure_solution 'Bruker SHELXTL'
_diffrn_ambient_temperature 100(2)
_diffrn_measured_fraction_theta_full 0.952
_diffrn_measured_fraction_theta_max 0.952
_diffrn_measurement_device_type 'CCD area detector'
_diffrn_measurement_method 'phi and omega scans'
_diffrn_radiation_monochromator graphite
_diffrn_radiation_source 'fine-focus sealed tube'
_diffrn_radiation_type MoK\a
_diffrn_radiation_wavelength 0.71073
_diffrn_reflns_av_R_equivalents 0.0208
_diffrn_reflns_av_sigmaI/netI 0.0177
_diffrn_reflns_limit_h_max 20
_diffrn_reflns_limit_h_min -19
_diffrn_reflns_limit_k_max 18
_diffrn_reflns_limit_k_min -21
_diffrn_reflns_limit_l_max 23
_diffrn_reflns_limit_l_min -23
_diffrn_reflns_number 8954
_diffrn_reflns_theta_full 28.23
_diffrn_reflns_theta_max 28.23
_diffrn_reflns_theta_min 1.84
_exptl_absorpt_coefficient_mu 5.227
_exptl_absorpt_correction_T_max 0.285
_exptl_absorpt_correction_T_min 0.214
_exptl_absorpt_correction_type empirical
_exptl_absorpt_process_details 'Bruker Nonius area detector scaling and absorption correction - V2.10'
_exptl_crystal_colour colorless
_exptl_crystal_density_diffrn 2.423
_exptl_crystal_density_method 'not measured'
_exptl_crystal_description block
_exptl_crystal_F_000 2718
_exptl_crystal_size_max 0.40
_exptl_crystal_size_mid 0.36
_exptl_crystal_size_min 0.24
_refine_diff_density_max 0.860
_refine_diff_density_min -0.381
_refine_diff_density_rms 0.113
_refine_ls_extinction_method none
_refine_ls_goodness_of_fit_ref 1.092
_refine_ls_hydrogen_treatment mixed
_refine_ls_matrix_type full
_refine_ls_number_parameters 118
_refine_ls_number_reflns 2124
_refine_ls_number_restraints 0
_refine_ls_restrained_S_all 1.092
_refine_ls_R_factor_all 0.0275
_refine_ls_R_factor_gt 0.0239
_refine_ls_shift/su_max 0.027
_refine_ls_shift/su_mean 0.002
_refine_ls_structure_factor_coef Fsqd
_refine_ls_weighting_details 'calc w=1/[\s^2^(Fo^2^)+(0.0303P)^2^+21.8688P] where P=(Fo^2^+2Fc^2^)/3'
_refine_ls_weighting_scheme calc
_refine_ls_wR_factor_gt 0.0609
_refine_ls_wR_factor_ref 0.0629
_reflns_number_gt 1937
_reflns_number_total 2124
_reflns_threshold_expression >2sigma(I)
_cod_data_source_file cg049691rsi20040907_112936.cif
_cod_data_source_block an31_m
_cod_original_cell_volume 4046.1(6)
_cod_original_sg_symbol_H-M R-3
_cod_database_code 4504961

loop_
_symmetry_equiv_pos_as_xyz
'x, y, z'
'-y, x-y, z'
'-x+y, -x, z'
'x+2/3, y+1/3, z+1/3'
'-y+2/3, x-y+1/3, z+1/3'
'-x+y+2/3, -x+1/3, z+1/3'
'x+1/3, y+2/3, z+2/3'
'-y+1/3, x-y+2/3, z+2/3'
'-x+y+1/3, -x+2/3, z+2/3'
'-x, -y, -z'
'y, -x+y, -z'
'x-y, x, -z'
'-x+2/3, -y+1/3, -z+1/3'
'y+2/3, -x+y+1/3, -z+1/3'
'x-y+2/3, x+1/3, -z+1/3'
'-x+1/3, -y+2/3, -z+2/3'
'y+1/3, -x+y+2/3, -z+2/3'
'x-y+1/3, x+2/3, -z+2/3'

loop_
_atom_site_label
_atom_site_type_symbol
_atom_site_fract_x
_atom_site_fract_y
_atom_site_fract_z
_atom_site_U_iso_or_equiv
_atom_site_adp_type
_atom_site_occupancy
_atom_site_symmetry_multiplicity
_atom_site_calc_flag
_atom_site_refinement_flags
I2 I 0.25077(5) 0.11630(6) 0.99742(5) 0.03253(16) Uani 0.50 1 d P
I1 I 0.160299(15) 0.109348(15) 0.207221(11) 0.02565(9) Uani 1 1 d .
C1 C 0.2470(2) 0.2591(2) 0.22462(16) 0.0202(6) Uani 1 1 d .
C2 C 0.3030(2) 0.3183(2) 0.16871(16) 0.0224(6) Uani 1 1 d .
H2 H 0.3050 0.2914 0.1232 0.027 Uiso 1 1 calc R
C5 C 0.3525(2) 0.4550(2) 0.24632(16) 0.0205(6) Uani 1 1 d .
C6 C 0.3569(2) 0.4186(2) 0.18000(16) 0.0229(6) Uani 1 1 d .
H6 H 0.3958 0.4607 0.1422 0.027 Uiso 1 1 calc R
C3 C 0.2449(2) 0.2967(2) 0.29233(16) 0.0226(6) Uani 1 1 d .
H3 H 0.2071 0.2548 0.3306 0.027 Uiso 1 1 calc R
C4 C 0.2988(2) 0.3962(2) 0.30342(16) 0.0231(6) Uani 1 1 d .
H4 H 0.2987 0.4234 0.3493 0.028 Uiso 1 1 calc R
O1 O 0.41103(15) 0.55589(15) 0.25642(11) 0.0209(4) Uani 1 1 d .
N1 N 0.27292(18) 0.56770(18) 0.25751(13) 0.0185(5) Uani 1 1 d .
C7 C 0.3685(2) 0.6101(2) 0.25763(14) 0.0174(5) Uani 1 1 d .
C8 C 0.1011(2) 0.0468(2) 0.99968(17) 0.0243(6) Uani 1 1 d .
C9 C 0.2168(8) 0.1061(13) 0.9917(8) 0.042(3) Uani 0.50 1 d P

loop_
_atom_site_aniso_label
_atom_site_aniso_U_11
_atom_site_aniso_U_22
_atom_site_aniso_U_33
_atom_site_aniso_U_23
_atom_site_aniso_U_13
_atom_site_aniso_U_12
I2 0.0133(3) 0.0403(3) 0.0369(3) -0.0076(2) 0.0025(3) 0.0080(3)
I1 0.02688(13) 0.01840(12) 0.02910(12) -0.00180(7) -0.00223(7) 0.00938(9)
C1 0.0176(14) 0.0150(14) 0.0276(14) -0.0006(11) -0.0028(11) 0.0078(12)
C2 0.0254(16) 0.0227(15) 0.0209(13) -0.0038(11) -0.0004(11) 0.0133(13)
C5 0.0187(14) 0.0168(14) 0.0275(14) -0.0004(11) -0.0030(11) 0.0099(12)
C6 0.0239(16) 0.0209(15) 0.0242(14) 0.0008(11) 0.0006(11) 0.0113(13)
C3 0.0215(15) 0.0216(15) 0.0247(14) 0.0033(11) 0.0037(11) 0.0107(13)
C4 0.0240(16) 0.0223(15) 0.0239(14) -0.0047(11) 0.0012(11) 0.0122(13)
O1 0.0181(10) 0.0170(10) 0.0292(10) -0.0014(8) -0.0007(8) 0.0100(9)
N1 0.0167(12) 0.0172(12) 0.0202(11) -0.0006(9) -0.0002(9) 0.0074(10)
C7 0.0194(14) 0.0181(13) 0.0159(11) -0.0005(10) -0.0008(10) 0.0103(12)
C8 0.0215(15) 0.0264(16) 0.0238(14) 0.0002(12) -0.0001(11) 0.0112(13)
C9 0.022(6) 0.081(9) 0.041(5) -0.016(5) -0.006(5) 0.038(8)

loop_
_atom_type_symbol
_atom_type_description
_atom_type_scat_dispersion_real
_atom_type_scat_dispersion_imag
_atom_type_scat_source
C C 0.0033 0.0016 'International Tables Vol C Tables 4.2.6.8 and 6.1.1.4'
H H 0.0000 0.0000 'International Tables Vol C Tables 4.2.6.8 and 6.1.1.4'
N N 0.0061 0.0033 'International Tables Vol C Tables 4.2.6.8 and 6.1.1.4'
O O 0.0106 0.0060 'International Tables Vol C Tables 4.2.6.8 and 6.1.1.4'
I I -0.4742 1.8119 'International Tables Vol C Tables 4.2.6.8 and 6.1.1.4'

loop_
_geom_angle_atom_site_label_1
_geom_angle_atom_site_label_2
_geom_angle_atom_site_label_3
_geom_angle
_geom_angle_site_symmetry_1
_geom_angle_site_symmetry_3
C2 C1 C3 121.4(3) . .
C2 C1 I1 119.7(2) . .
C3 C1 I1 118.9(2) . .
C1 C2 C6 119.1(3) . .
C6 C5 C4 122.5(3) . .
C6 C5 O1 117.1(3) . .
C4 C5 O1 120.2(3) . .
C5 C6 C2 118.9(3) . .
C4 C3 C1 119.3(3) . .
C5 C4 C3 118.7(3) . .
C7 O1 C5 118.6(2) . .
C7 N1 C7 112.5(3) . 3_565
N1 C7 N1 127.5(3) . 2_665
N1 C7 O1 119.7(3) . .
N1 C7 O1 112.8(3) 2_665 .
C8 C8 C8 119.993(10) 11_557 12_557
C8 C8 C9 123.1(6) 11_557 .
C8 C8 C9 116.7(7) 12_557 .
C8 C8 I2 120.1(2) 11_557 .
C8 C8 I2 119.9(2) 12_557 .
C9 C8 I2 5.2(6) . .

loop_
_geom_bond_atom_site_label_1
_geom_bond_atom_site_label_2
_geom_bond_distance
_geom_bond_site_symmetry_2
I2 C8 2.066(3) .
I1 C1 2.098(3) .
C1 C2 1.381(4) .
C1 C3 1.392(4) .
C2 C6 1.399(4) .
C5 C6 1.369(4) .
C5 C4 1.384(4) .
C5 O1 1.410(4) .
C3 C4 1.389(4) .
O1 C7 1.338(4) .
N1 C7 1.320(4) .
N1 C7 1.337(4) 3_565
C7 N1 1.337(4) 2_665
C8 C8 1.396(3) 11_557
C8 C8 1.396(3) 12_557
C8 C9 1.602(12) .
